data_4070287
loop_
_publ_author_name
'Rosen, Evelyn L.'
'Varnado, C. Daniel'
'Tennyson, Andrew G.'
'Khramov, Dimitri M.'
'Kamplain, Justin W.'
'Sung, Daphne H.'
'Cresswell, Philip T.'
'Lynch, Vincent M.'
'Bielawski, Christopher W.'

_publ_section_title
;
 Redox-Active N-Heterocyclic Carbenes: Design, Synthesis, and Evaluation
 of Their Electronic Properties
;
_journal_issue 23
_journal_name_full Organometallics
_journal_page_first 6695
_journal_paper_doi 10.1021/om900698x
_journal_volume 28
_journal_year 2009
_chemical_formula_moiety 'C17 H12 N2, 2 C5 H5 Fe, 2 C O, Cl, Ir'
_chemical_formula_sum 'C29 H22 Cl Fe2 Ir N2 O2'
_chemical_formula_weight 769.84
_chemical_name_common 2b
_chemical_name_systematic
;
 ?
;
_space_group_IT_number 14
_symmetry_cell_setting monoclinic
_symmetry_space_group_name_Hall '-P 2yn'
_symmetry_space_group_name_H-M 'P 1 21/n 1'
_atom_sites_solution_hydrogens geom
_atom_sites_solution_primary direct
_atom_sites_solution_secondary difmap
_audit_creation_method SHELXL-97
_cell_angle_alpha 90.00
_cell_angle_beta 91.830(1)
_cell_angle_gamma 90.00
_cell_formula_units_Z 4
_cell_length_a 7.4270(1)
_cell_length_b 18.5130(3)
_cell_length_c 17.9910(3)
_cell_measurement_reflns_used 5839
_cell_measurement_temperature 153(2)
_cell_measurement_theta_max 27.5
_cell_measurement_theta_min 1
_cell_volume 2472.43(7)
_computing_cell_refinement 'Collect software, Nonius B.V. 1998'
_computing_data_collection 'Collect software, Nonius B.V. 1998'
_computing_data_reduction
;
DENZO and Scalepack (Otwinoski and Minor, 1997)
;
_computing_molecular_graphics 'XP SHELXTL/PC, Siemens Analytical'
_computing_structure_refinement 'XL SHELXTL/PC, Siemens Analytical'
_computing_structure_solution
;

SIR97 - Altomare A., Burla M.C., Camalli M., Cascarano G.L., Giacovazzo C., 
Guagliardi A., Moliterni A.G.G., Polidori G.,Spagna R.
;
_diffrn_ambient_temperature 153(2)
_diffrn_measured_fraction_theta_full 0.999
_diffrn_measured_fraction_theta_max 0.999
_diffrn_measurement_device_type 'Nonius Kappa CCD'
_diffrn_measurement_method \w-scans
_diffrn_radiation_monochromator graphite
_diffrn_radiation_source 'fine-focus sealed tube'
_diffrn_radiation_type MoK\a
_diffrn_radiation_wavelength 0.71070
_diffrn_reflns_av_R_equivalents 0.0301
_diffrn_reflns_av_sigmaI/netI 0.0392
_diffrn_reflns_limit_h_max 9
_diffrn_reflns_limit_h_min -9
_diffrn_reflns_limit_k_max 23
_diffrn_reflns_limit_k_min -23
_diffrn_reflns_limit_l_max 23
_diffrn_reflns_limit_l_min -23
_diffrn_reflns_number 11113
_diffrn_reflns_theta_full 27.49
_diffrn_reflns_theta_max 27.49
_diffrn_reflns_theta_min 2.20
_exptl_absorpt_coefficient_mu 6.667
_exptl_absorpt_correction_T_max 0.77
_exptl_absorpt_correction_T_min 0.53
_exptl_absorpt_correction_type multi-scan
_exptl_absorpt_process_details
;
DENZO and Scalepack (Otwinoski and Minor, 1997)
;
_exptl_crystal_colour yellow
_exptl_crystal_density_diffrn 2.068
_exptl_crystal_density_method 'not measured'
_exptl_crystal_description laths
_exptl_crystal_F_000 1488
_exptl_crystal_size_max 0.30
_exptl_crystal_size_mid 0.12
_exptl_crystal_size_min 0.04
_refine_diff_density_max 0.936
_refine_diff_density_min -0.927
_refine_diff_density_rms 0.122
_refine_ls_extinction_method none
_refine_ls_goodness_of_fit_ref 1.057
_refine_ls_hydrogen_treatment constr
_refine_ls_matrix_type full
_refine_ls_number_parameters 348
_refine_ls_number_reflns 5678
_refine_ls_number_restraints 4
_refine_ls_restrained_S_all 1.056
_refine_ls_R_factor_all 0.0363
_refine_ls_R_factor_gt 0.0281
_refine_ls_shift/su_max 0.018
_refine_ls_shift/su_mean 0.001
_refine_ls_structure_factor_coef Fsqd
_refine_ls_weighting_details 'calc w=1/[\s^2^(Fo^2^)+(0.0244P)^2^+3.9384P] where P=(Fo^2^+2Fc^2^)/3'
_refine_ls_weighting_scheme calc
_refine_ls_wR_factor_gt 0.0610
_refine_ls_wR_factor_ref 0.0633
_reflns_number_gt 4959
_reflns_number_total 5678
_reflns_threshold_expression >2sigma(I)
_cod_data_source_file om900698x_si_002.cif
_cod_data_source_block dmk716
_cod_depositor_comments
;
The following automatic conversions were performed:

'_symmetry_cell_setting' value 'Monoclinic' changed to 'monoclinic'
according to /home/saulius/struct/CIF-dictionaries/cif_core.dic
dictionary named 'cif_core.dic' version 2.4.2 from 2011-04-26.

Automatic conversion script
Id: cif_fix_values 1715 2011-07-08 13:25:40Z adriana 
;
_cod_original_sg_symbol_H-M P21/n
_cod_database_code 4070287

loop_
_symmetry_equiv_pos_as_xyz
'x, y, z'
'-x+1/2, y+1/2, -z+1/2'
'-x, -y, -z'
'x-1/2, -y-1/2, z-1/2'

loop_
_atom_site_label
_atom_site_type_symbol
_atom_site_fract_x
_atom_site_fract_y
_atom_site_fract_z
_atom_site_U_iso_or_equiv
_atom_site_adp_type
_atom_site_occupancy
_atom_site_symmetry_multiplicity
_atom_site_calc_flag
_atom_site_refinement_flags
_atom_site_disorder_assembly
_atom_site_disorder_group
Ir1 Ir 0.400407(18) 0.193129(8) 0.218585(8) 0.01983(6) Uani 1 1 d D . .
Fe1 Fe -0.00091(6) 0.40727(3) 0.28951(3) 0.01780(11) Uani 1 1 d . A .
Fe2 Fe 0.80771(6) 0.12855(3) 0.44718(3) 0.01624(11) Uani 1 1 d . A .
O1A O 0.3797(5) 0.10738(17) 0.07573(17) 0.0448(8) Uani 1 1 d . . .
C1A C 0.3886(5) 0.1395(2) 0.1289(2) 0.0265(9) Uani 1 1 d . A .
Cl1 Cl 0.1468(2) 0.13160(8) 0.25962(8) 0.0295(3) Uani 0.86 1 d P A 1
O1B O 0.7193(5) 0.2750(2) 0.1644(2) 0.0413(10) Uani 0.86 1 d PD A 1
C1B C 0.6004(11) 0.2439(4) 0.1856(4) 0.0259(18) Uani 0.86 1 d PD A 1
Cl1' Cl 0.648(2) 0.2543(11) 0.1859(12) 0.036(4) Uiso 0.14 1 d P A 2
O1B' O 0.079(2) 0.1052(12) 0.2615(14) 0.040(7) Uiso 0.14 1 d PD A 2
C1B' C 0.210(4) 0.135(2) 0.252(2) 0.033(13) Uiso 0.14 1 d PD A 2
N1 N 0.3409(4) 0.31552(15) 0.33310(17) 0.0181(6) Uani 1 1 d . . .
N2 N 0.4808(4) 0.22438(15) 0.38494(16) 0.0162(6) Uani 1 1 d . . .
C1 C 0.4078(4) 0.24886(19) 0.31902(19) 0.0171(7) Uani 1 1 d . A .
C2 C 0.3721(5) 0.3345(2) 0.4081(2) 0.0203(8) Uani 1 1 d . A .
C3 C 0.3334(5) 0.3965(2) 0.4487(2) 0.0261(9) Uani 1 1 d . . .
H3A H 0.2786 0.4375 0.4257 0.031 Uiso 1 1 calc R A .
C4 C 0.3782(5) 0.3957(2) 0.5235(2) 0.0301(9) Uani 1 1 d . A .
H4A H 0.3552 0.4373 0.5526 0.036 Uiso 1 1 calc R . .
C5 C 0.4565(5) 0.3351(2) 0.5577(2) 0.0278(9) Uani 1 1 d . . .
H5A H 0.4813 0.3361 0.6098 0.033 Uiso 1 1 calc R A .
C6 C 0.4991(5) 0.2735(2) 0.5178(2) 0.0228(8) Uani 1 1 d . A .
H6A H 0.5540 0.2326 0.5410 0.027 Uiso 1 1 calc R . .
C7 C 0.4566(4) 0.27516(19) 0.4419(2) 0.0180(7) Uani 1 1 d . A .
C8 C 0.2444(5) 0.3591(2) 0.2793(2) 0.0194(7) Uani 1 1 d . A .
C9 C 0.2617(5) 0.4351(2) 0.2700(2) 0.0223(8) Uani 1 1 d . . .
H9A H 0.3362 0.4665 0.2993 0.027 Uiso 1 1 calc R A .
C10 C 0.1468(5) 0.4554(2) 0.2088(2) 0.0263(9) Uani 1 1 d . A .
H10A H 0.1311 0.5028 0.1896 0.032 Uiso 1 1 calc R . .
C11 C 0.0597(5) 0.3923(2) 0.1813(2) 0.0245(8) Uani 1 1 d . . .
H11A H -0.0243 0.3904 0.1404 0.029 Uiso 1 1 calc R A .
C12 C 0.1183(5) 0.3322(2) 0.2247(2) 0.0205(8) Uani 1 1 d . A .
H12A H 0.0807 0.2835 0.2186 0.025 Uiso 1 1 calc R . .
C13 C -0.1010(5) 0.3829(2) 0.3914(2) 0.0266(9) Uani 1 1 d . . .
H13A H -0.0405 0.3564 0.4300 0.032 Uiso 1 1 calc R A .
C14 C -0.0959(5) 0.4586(2) 0.3816(2) 0.0284(9) Uani 1 1 d . A .
H14A H -0.0307 0.4917 0.4126 0.034 Uiso 1 1 calc R . .
C15 C -0.2040(5) 0.4773(2) 0.3181(2) 0.0296(9) Uani 1 1 d . . .
H15A H -0.2247 0.5245 0.2991 0.036 Uiso 1 1 calc R A .
C16 C -0.2753(5) 0.4119(2) 0.2882(2) 0.0311(10) Uani 1 1 d . A .
H16A H -0.3523 0.4076 0.2453 0.037 Uiso 1 1 calc R . .
C17 C -0.2112(5) 0.3536(2) 0.3340(2) 0.0286(9) Uani 1 1 d . A .
H17A H -0.2383 0.3039 0.3269 0.034 Uiso 1 1 calc R . .
C18 C 0.5691(4) 0.15607(19) 0.39365(19) 0.0164(7) Uani 1 1 d . A .
C19 C 0.5379(5) 0.1053(2) 0.4508(2) 0.0218(8) Uani 1 1 d . . .
H19A H 0.4631 0.1119 0.4922 0.026 Uiso 1 1 calc R A .
C20 C 0.6399(5) 0.0427(2) 0.4346(2) 0.0249(8) Uani 1 1 d . A .
H20A H 0.6447 -0.0003 0.4634 0.030 Uiso 1 1 calc R . .
C21 C 0.7325(5) 0.0549(2) 0.3689(2) 0.0247(8) Uani 1 1 d . . .
H21A H 0.8096 0.0214 0.3456 0.030 Uiso 1 1 calc R A .
C22 C 0.6912(5) 0.1259(2) 0.3431(2) 0.0193(7) Uani 1 1 d . A .
H22A H 0.7367 0.1487 0.3003 0.023 Uiso 1 1 calc R . .
C23 C 1.0352(5) 0.1898(2) 0.4410(2) 0.0263(9) Uani 1 1 d . A .
H23A H 1.0717 0.2163 0.3989 0.032 Uiso 1 1 calc R . .
C24 C 0.9277(5) 0.2159(2) 0.4978(2) 0.0237(8) Uani 1 1 d . . .
H24A H 0.8785 0.2632 0.5007 0.028 Uiso 1 1 calc R A .
C25 C 0.9050(5) 0.1595(2) 0.5504(2) 0.0243(8) Uani 1 1 d . A .
H25A H 0.8381 0.1623 0.5944 0.029 Uiso 1 1 calc R . .
C26 C 0.9999(5) 0.0986(2) 0.5253(2) 0.0283(9) Uani 1 1 d . . .
H26A H 1.0086 0.0532 0.5498 0.034 Uiso 1 1 calc R A .
C27 C 1.0801(5) 0.1169(2) 0.4573(2) 0.0290(9) Uani 1 1 d . A .
H27A H 1.1510 0.0860 0.4280 0.035 Uiso 1 1 calc R . .

loop_
_atom_site_aniso_label
_atom_site_aniso_U_11
_atom_site_aniso_U_22
_atom_site_aniso_U_33
_atom_site_aniso_U_23
_atom_site_aniso_U_13
_atom_site_aniso_U_12
Ir1 0.02258(8) 0.02144(9) 0.01530(8) -0.00123(6) -0.00209(5) 0.00604(6)
Fe1 0.0159(2) 0.0177(3) 0.0198(3) 0.0024(2) 0.0015(2) 0.0030(2)
Fe2 0.0150(2) 0.0164(3) 0.0171(3) 0.0012(2) -0.00234(19) 0.00041(19)
O1A 0.068(2) 0.0377(18) 0.0279(17) -0.0089(14) -0.0057(16) 0.0139(16)
C1A 0.035(2) 0.024(2) 0.021(2) 0.0002(16) -0.0036(17) 0.0082(17)
Cl1 0.0328(8) 0.0277(7) 0.0281(7) -0.0023(5) 0.0010(7) -0.0051(7)
O1B 0.033(2) 0.056(3) 0.035(2) -0.001(2) 0.0031(18) -0.010(2)
C1B 0.035(5) 0.029(4) 0.013(3) -0.001(2) 0.003(3) 0.003(3)
N1 0.0166(14) 0.0196(16) 0.0179(15) 0.0016(12) -0.0010(12) 0.0045(12)
N2 0.0164(14) 0.0145(15) 0.0176(15) -0.0005(12) -0.0002(11) 0.0013(12)
C1 0.0124(15) 0.0202(18) 0.0186(18) 0.0017(14) 0.0004(13) 0.0028(14)
C2 0.0160(16) 0.0228(19) 0.0221(19) -0.0004(16) -0.0022(14) 0.0006(15)
C3 0.0221(18) 0.025(2) 0.031(2) -0.0043(17) -0.0014(16) 0.0049(16)
C4 0.027(2) 0.031(2) 0.031(2) -0.0125(18) -0.0037(18) 0.0079(17)
C5 0.0259(19) 0.040(2) 0.0170(19) -0.0045(17) -0.0031(15) 0.0029(18)
C6 0.0179(17) 0.029(2) 0.0217(19) 0.0034(16) 0.0000(15) 0.0022(16)
C7 0.0139(16) 0.0185(18) 0.0217(19) -0.0008(15) 0.0009(14) 0.0003(14)
C8 0.0182(17) 0.0239(19) 0.0161(18) 0.0026(14) 0.0026(14) 0.0053(15)
C9 0.0156(17) 0.0204(19) 0.031(2) 0.0043(16) 0.0037(15) 0.0006(14)
C10 0.0215(18) 0.028(2) 0.030(2) 0.0136(17) 0.0051(16) 0.0065(16)
C11 0.0221(18) 0.033(2) 0.0182(19) 0.0028(16) 0.0006(15) 0.0100(16)
C12 0.0228(18) 0.0205(19) 0.0181(18) 0.0010(15) -0.0002(15) 0.0064(15)
C13 0.0244(19) 0.031(2) 0.025(2) 0.0048(17) 0.0082(16) 0.0024(17)
C14 0.031(2) 0.030(2) 0.024(2) -0.0051(17) 0.0093(17) 0.0038(18)
C15 0.028(2) 0.030(2) 0.031(2) 0.0029(18) 0.0060(17) 0.0145(17)
C16 0.0148(17) 0.046(3) 0.033(2) 0.000(2) 0.0033(16) 0.0049(17)
C17 0.0214(18) 0.032(2) 0.033(2) 0.0016(18) 0.0088(17) -0.0044(17)
C18 0.0136(15) 0.0185(18) 0.0167(17) 0.0029(14) -0.0043(13) 0.0004(14)
C19 0.0161(16) 0.025(2) 0.024(2) 0.0046(16) -0.0025(15) -0.0027(15)
C20 0.0200(18) 0.0170(19) 0.037(2) 0.0028(16) -0.0085(16) -0.0029(15)
C21 0.0251(19) 0.0190(19) 0.029(2) -0.0068(16) -0.0103(16) 0.0070(16)
C22 0.0221(18) 0.0224(19) 0.0131(17) -0.0031(14) -0.0038(14) 0.0019(15)
C24 0.0225(18) 0.0202(19) 0.028(2) -0.0033(16) -0.0017(16) -0.0057(15)
C25 0.0227(18) 0.033(2) 0.0169(19) -0.0036(16) -0.0063(15) -0.0056(17)
C26 0.025(2) 0.028(2) 0.031(2) 0.0021(17) -0.0121(17) 0.0018(17)
C27 0.0130(17) 0.035(2) 0.039(2) -0.0071(19) -0.0035(16) 0.0014(16)
C23 0.0161(17) 0.031(2) 0.032(2) 0.0012(17) -0.0003(16) -0.0095(16)

loop_
_atom_type_symbol
_atom_type_description
_atom_type_scat_dispersion_real
_atom_type_scat_dispersion_imag
_atom_type_scat_source
C C 0.0033 0.0016 'International Tables Vol C Tables 4.2.6.8 and 6.1.1.4'
H H 0.0000 0.0000 'International Tables Vol C Tables 4.2.6.8 and 6.1.1.4'
N N 0.0061 0.0033 'International Tables Vol C Tables 4.2.6.8 and 6.1.1.4'
O O 0.0106 0.0060 'International Tables Vol C Tables 4.2.6.8 and 6.1.1.4'
Cl Cl 0.1484 0.1585 'International Tables Vol C Tables 4.2.6.8 and 6.1.1.4'
Fe Fe 0.3463 0.8444 'International Tables Vol C Tables 4.2.6.8 and 6.1.1.4'
Ir Ir -1.4442 7.9887 'International Tables Vol C Tables 4.2.6.8 and 6.1.1.4'

loop_
_geom_angle_atom_site_label_1
_geom_angle_atom_site_label_2
_geom_angle_atom_site_label_3
_geom_angle
C1B Ir1 C1A 90.5(3)
C1B' Ir1 C1A 87.6(14)
C1B Ir1 C1 91.6(3)
C1B' Ir1 C1 90.3(14)
C1A Ir1 C1 177.77(16)
C1B Ir1 Cl1' 3.5(7)
C1B' Ir1 Cl1' 173.9(13)
C1A Ir1 Cl1' 93.3(5)
C1 Ir1 Cl1' 88.7(5)
C1B Ir1 Cl1 178.9(3)
C1A Ir1 Cl1 89.86(13)
C1 Ir1 Cl1 88.07(10)
C11 Fe1 C12 40.86(14)
C11 Fe1 C17 120.43(17)
C12 Fe1 C17 104.22(16)
C11 Fe1 C16 104.28(16)
C12 Fe1 C16 118.37(16)
C17 Fe1 C16 41.06(17)
C11 Fe1 C8 68.21(14)
C12 Fe1 C8 40.91(14)
C17 Fe1 C8 121.31(16)
C16 Fe1 C8 155.69(17)
C11 Fe1 C13 157.61(17)
C12 Fe1 C13 122.60(16)
C17 Fe1 C13 40.23(16)
C16 Fe1 C13 68.21(16)
C8 Fe1 C13 109.49(15)
C11 Fe1 C10 40.59(16)
C12 Fe1 C10 68.79(16)
C17 Fe1 C10 157.57(16)
C16 Fe1 C10 122.05(16)
C8 Fe1 C10 68.13(14)
C13 Fe1 C10 161.09(17)
C11 Fe1 C14 158.21(16)
C12 Fe1 C14 160.89(15)
C17 Fe1 C14 67.73(17)
C16 Fe1 C14 67.74(17)
C8 Fe1 C14 127.20(15)
C13 Fe1 C14 40.28(16)
C10 Fe1 C14 125.14(17)
C11 Fe1 C9 68.35(16)
C12 Fe1 C9 68.98(15)
C17 Fe1 C9 158.73(16)
C16 Fe1 C9 160.02(16)
C8 Fe1 C9 40.64(14)
C13 Fe1 C9 125.43(16)
C10 Fe1 C9 40.52(15)
C14 Fe1 C9 111.90(16)
C11 Fe1 C15 120.67(16)
C12 Fe1 C15 154.90(16)
C17 Fe1 C15 68.47(17)
C16 Fe1 C15 40.48(17)
C8 Fe1 C15 163.12(16)
C13 Fe1 C15 68.13(16)
C10 Fe1 C15 108.36(16)
C14 Fe1 C15 40.28(16)
C9 Fe1 C15 126.05(16)
C21 Fe2 C20 40.53(16)
C21 Fe2 C27 104.00(16)
C20 Fe2 C27 122.18(16)
C21 Fe2 C22 41.03(15)
C20 Fe2 C22 68.70(15)
C27 Fe2 C22 118.10(16)
C21 Fe2 C23 123.10(17)
C20 Fe2 C23 159.42(16)
C27 Fe2 C23 40.67(16)
C22 Fe2 C23 106.94(16)
C21 Fe2 C24 161.42(17)
C20 Fe2 C24 157.89(17)
C27 Fe2 C24 68.07(16)
C22 Fe2 C24 126.46(15)
C23 Fe2 C24 40.17(16)
C21 Fe2 C26 117.75(15)
C20 Fe2 C26 106.10(16)
C27 Fe2 C26 40.67(17)
C22 Fe2 C26 152.94(16)
C23 Fe2 C26 68.13(17)
C24 Fe2 C26 67.92(16)
C21 Fe2 C19 68.50(16)
C20 Fe2 C19 40.72(15)
C27 Fe2 C19 160.54(16)
C22 Fe2 C19 68.78(15)
C23 Fe2 C19 158.31(15)
C24 Fe2 C19 124.27(16)
C26 Fe2 C19 125.52(16)
C21 Fe2 C25 153.90(16)
C20 Fe2 C25 121.16(16)
C27 Fe2 C25 68.20(16)
C22 Fe2 C25 164.75(15)
C23 Fe2 C25 68.04(16)
C24 Fe2 C25 40.61(16)
C26 Fe2 C25 40.25(16)
C19 Fe2 C25 110.21(15)
C21 Fe2 C18 68.07(14)
C20 Fe2 C18 67.90(14)
C27 Fe2 C18 155.19(16)
C22 Fe2 C18 40.57(14)
C23 Fe2 C18 122.70(15)
C24 Fe2 C18 111.70(15)
C26 Fe2 C18 163.98(16)
C19 Fe2 C18 40.41(14)
C25 Fe2 C18 128.95(15)
O1A C1A Ir1 179.3(4)
O1B C1B Ir1 178.6(7)
O1B' C1B' Ir1 168(4)
C1 N1 C2 110.9(3)
C1 N1 C8 124.3(3)
C2 N1 C8 124.8(3)
C1 N2 C7 110.8(3)
C1 N2 C18 123.8(3)
C7 N2 C18 125.4(3)
N1 C1 N2 106.1(3)
N1 C1 Ir1 127.9(2)
N2 C1 Ir1 126.0(2)
C3 C2 C7 121.1(3)
C3 C2 N1 132.6(3)
C7 C2 N1 106.3(3)
C4 C3 C2 117.1(4)
C4 C3 H3A 121.5
C2 C3 H3A 121.5
C3 C4 C5 121.6(4)
C3 C4 H4A 119.2
C5 C4 H4A 119.2
C6 C5 C4 122.0(4)
C6 C5 H5A 119.0
C4 C5 H5A 119.0
C5 C6 C7 116.1(3)
C5 C6 H6A 121.9
C7 C6 H6A 121.9
C6 C7 C2 122.0(3)
C6 C7 N2 132.1(3)
C2 C7 N2 105.9(3)
C9 C8 C12 108.9(3)
C9 C8 N1 126.1(3)
C12 C8 N1 124.9(3)
C9 C8 Fe1 70.3(2)
C12 C8 Fe1 69.2(2)
N1 C8 Fe1 127.9(2)
C10 C9 C8 107.3(3)
C10 C9 Fe1 69.5(2)
C8 C9 Fe1 69.1(2)
C10 C9 H9A 126.4
C8 C9 H9A 126.4
Fe1 C9 H9A 126.7
C11 C10 C9 108.0(3)
C11 C10 Fe1 69.0(2)
C9 C10 Fe1 70.0(2)
C11 C10 H10A 126.0
C9 C10 H10A 126.0
Fe1 C10 H10A 126.6
C10 C11 C12 108.9(3)
C10 C11 Fe1 70.4(2)
C12 C11 Fe1 69.7(2)
C10 C11 H11A 125.5
C12 C11 H11A 125.5
Fe1 C11 H11A 125.9
C11 C12 C8 106.9(3)
C11 C12 Fe1 69.5(2)
C8 C12 Fe1 69.8(2)
C11 C12 H12A 126.6
C8 C12 H12A 126.6
Fe1 C12 H12A 125.7
C17 C13 C14 107.9(4)
C17 C13 Fe1 69.3(2)
C14 C13 Fe1 70.0(2)
C17 C13 H13A 126.0
C14 C13 H13A 126.0
Fe1 C13 H13A 126.2
C13 C14 C15 109.0(4)
C13 C14 Fe1 69.7(2)
C15 C14 Fe1 70.3(2)
C13 C14 H14A 125.5
C15 C14 H14A 125.5
Fe1 C14 H14A 126.1
C14 C15 C16 107.0(4)
C14 C15 Fe1 69.4(2)
C16 C15 Fe1 68.7(2)
C14 C15 H15A 126.5
C16 C15 H15A 126.5
Fe1 C15 H15A 126.8
C15 C16 C17 108.2(4)
C15 C16 Fe1 70.8(2)
C17 C16 Fe1 69.4(2)
C15 C16 H16A 125.9
C17 C16 H16A 125.9
Fe1 C16 H16A 125.5
C13 C17 C16 108.0(4)
C13 C17 Fe1 70.4(2)
C16 C17 Fe1 69.6(2)
C13 C17 H17A 126.0
C16 C17 H17A 126.0
Fe1 C17 H17A 125.6
C19 C18 C22 109.1(3)
C19 C18 N2 125.5(3)
C22 C18 N2 125.3(3)
C19 C18 Fe2 69.75(19)
C22 C18 Fe2 69.10(19)
N2 C18 Fe2 131.0(2)
C18 C19 C20 106.9(3)
C18 C19 Fe2 69.84(19)
C20 C19 Fe2 68.7(2)
C18 C19 H19A 126.6
C20 C19 H19A 126.6
Fe2 C19 H19A 126.5
C21 C20 C19 108.8(3)
C21 C20 Fe2 69.7(2)
C19 C20 Fe2 70.6(2)
C21 C20 H20A 125.6
C19 C20 H20A 125.6
Fe2 C20 H20A 125.7
C20 C21 C22 108.4(3)
C20 C21 Fe2 69.8(2)
C22 C21 Fe2 69.9(2)
C20 C21 H21A 125.8
C22 C21 H21A 125.8
Fe2 C21 H21A 126.1
C18 C22 C21 106.9(3)
C18 C22 Fe2 70.33(19)
C21 C22 Fe2 69.1(2)
C18 C22 H22A 126.6
C21 C22 H22A 126.6
Fe2 C22 H22A 125.6
C23 C24 C25 108.2(4)
C23 C24 Fe2 69.7(2)
C25 C24 Fe2 69.9(2)
C23 C24 H24A 125.9
C25 C24 H24A 125.9
Fe2 C24 H24A 126.1
C26 C25 C24 107.7(4)
C26 C25 Fe2 69.7(2)
C24 C25 Fe2 69.5(2)
C26 C25 H25A 126.2
C24 C25 H25A 126.2
Fe2 C25 H25A 126.2
C25 C26 C27 108.2(4)
C25 C26 Fe2 70.1(2)
C27 C26 Fe2 69.2(2)
C25 C26 H26A 125.9
C27 C26 H26A 125.9
Fe2 C26 H26A 126.4
C23 C27 C26 107.7(4)
C23 C27 Fe2 69.8(2)
C26 C27 Fe2 70.1(2)
C23 C27 H27A 126.2
C26 C27 H27A 126.2
Fe2 C27 H27A 125.5
C24 C23 C27 108.2(4)
C24 C23 Fe2 70.1(2)
C27 C23 Fe2 69.5(2)
C24 C23 H23A 125.9
C27 C23 H23A 125.9
Fe2 C23 H23A 126.0

loop_
_geom_bond_atom_site_label_1
_geom_bond_atom_site_label_2
_geom_bond_distance
Ir1 C1B 1.870(8)
Ir1 C1B' 1.888(9)
Ir1 C1A 1.894(4)
Ir1 C1 2.080(4)
Ir1 Cl1' 2.256(18)
Ir1 Cl1 2.3407(18)
Fe1 C11 2.032(4)
Fe1 C12 2.034(4)
Fe1 C17 2.036(4)
Fe1 C16 2.039(4)
Fe1 C8 2.042(3)
Fe1 C13 2.050(4)
Fe1 C10 2.051(4)
Fe1 C14 2.055(4)
Fe1 C9 2.058(3)
Fe1 C15 2.066(4)
Fe2 C21 2.026(4)
Fe2 C20 2.028(4)
Fe2 C27 2.037(4)
Fe2 C22 2.037(3)
Fe2 C23 2.041(4)
Fe2 C24 2.047(4)
Fe2 C26 2.048(4)
Fe2 C19 2.052(4)
Fe2 C25 2.053(4)
Fe2 C18 2.054(3)
O1A C1A 1.127(5)
O1B C1B 1.131(8)
O1B' C1B' 1.134(8)
N1 C1 1.357(4)
N1 C2 1.407(5)
N1 C8 1.434(4)
N2 C1 1.366(4)
N2 C7 1.407(5)
N2 C18 1.431(4)
C2 C3 1.395(5)
C2 C7 1.395(5)
C3 C4 1.376(6)
C3 H3A 0.9500
C4 C5 1.397(6)
C4 H4A 0.9500
C5 C6 1.389(6)
C5 H5A 0.9500
C6 C7 1.391(5)
C6 H6A 0.9500
C8 C9 1.424(5)
C8 C12 1.425(5)
C9 C10 1.423(5)
C9 H9A 0.9500
C10 C11 1.416(6)
C10 H10A 0.9500
C11 C12 1.419(5)
C11 H11A 0.9500
C12 H12A 0.9500
C13 C17 1.405(6)
C13 C14 1.414(6)
C13 H13A 0.9500
C14 C15 1.419(6)
C14 H14A 0.9500
C15 C16 1.420(6)
C15 H15A 0.9500
C16 C17 1.429(6)
C16 H16A 0.9500
C17 H17A 0.9500
C18 C19 1.418(5)
C18 C22 1.418(5)
C19 C20 1.420(5)
C19 H19A 0.9500
C20 C21 1.404(6)
C20 H20A 0.9500
C21 C22 1.424(5)
C21 H21A 0.9500
C22 H22A 0.9500
C24 C23 1.404(6)
C24 C25 1.423(6)
C24 H24A 0.9500
C25 C26 1.411(6)
C25 H25A 0.9500
C26 C27 1.420(6)
C26 H26A 0.9500
C27 C23 1.417(6)
C27 H27A 0.9500
C23 H23A 0.9500

loop_
_geom_torsion_atom_site_label_1
_geom_torsion_atom_site_label_2
_geom_torsion_atom_site_label_3
_geom_torsion_atom_site_label_4
_geom_torsion
C2 N1 C1 N2 0.5(4)
C8 N1 C1 N2 -176.8(3)
C2 N1 C1 Ir1 179.9(2)
C8 N1 C1 Ir1 2.6(5)
C7 N2 C1 N1 1.4(4)
C18 N2 C1 N1 -178.7(3)
C7 N2 C1 Ir1 -178.0(2)
C18 N2 C1 Ir1 1.9(5)
C1B Ir1 C1 N1 81.6(4)
C1B' Ir1 C1 N1 -102.5(13)
Cl1' Ir1 C1 N1 83.6(6)
Cl1 Ir1 C1 N1 -97.4(3)
C1B Ir1 C1 N2 -99.2(4)
C1B' Ir1 C1 N2 76.8(13)
Cl1' Ir1 C1 N2 -97.2(6)
Cl1 Ir1 C1 N2 81.9(3)
C1 N1 C2 C3 178.5(4)
C8 N1 C2 C3 -4.2(6)
C1 N1 C2 C7 -2.2(4)
C8 N1 C2 C7 175.1(3)
C7 C2 C3 C4 -1.6(6)
N1 C2 C3 C4 177.7(4)
C2 C3 C4 C5 -0.9(6)
C3 C4 C5 C6 2.3(6)
C4 C5 C6 C7 -1.0(6)
C5 C6 C7 C2 -1.5(5)
C5 C6 C7 N2 179.2(4)
C3 C2 C7 C6 2.9(5)
N1 C2 C7 C6 -176.5(3)
C3 C2 C7 N2 -177.7(3)
N1 C2 C7 N2 2.9(4)
C1 N2 C7 C6 176.6(4)
C18 N2 C7 C6 -3.3(6)
C1 N2 C7 C2 -2.7(4)
C18 N2 C7 C2 177.4(3)
C1 N1 C8 C9 -139.8(4)
C2 N1 C8 C9 43.2(5)
C1 N1 C8 C12 38.2(5)
C2 N1 C8 C12 -138.8(4)
C1 N1 C8 Fe1 127.9(3)
C2 N1 C8 Fe1 -49.0(5)
C11 Fe1 C8 C9 81.7(2)
C12 Fe1 C8 C9 120.2(3)
C17 Fe1 C8 C9 -165.0(2)
C16 Fe1 C8 C9 157.8(4)
C13 Fe1 C8 C9 -122.1(2)
C10 Fe1 C8 C9 37.8(2)
C14 Fe1 C8 C9 -80.5(3)
C15 Fe1 C8 C9 -43.3(6)
C11 Fe1 C8 C12 -38.5(2)
C17 Fe1 C8 C12 74.8(3)
C16 Fe1 C8 C12 37.6(5)
C13 Fe1 C8 C12 117.7(2)
C10 Fe1 C8 C12 -82.4(2)
C14 Fe1 C8 C12 159.3(2)
C9 Fe1 C8 C12 -120.2(3)
C15 Fe1 C8 C12 -163.6(5)
C11 Fe1 C8 N1 -157.3(4)
C12 Fe1 C8 N1 -118.8(4)
C17 Fe1 C8 N1 -44.0(4)
C16 Fe1 C8 N1 -81.1(5)
C13 Fe1 C8 N1 -1.1(4)
C10 Fe1 C8 N1 158.8(4)
C14 Fe1 C8 N1 40.5(4)
C9 Fe1 C8 N1 121.0(4)
C15 Fe1 C8 N1 77.7(7)
C12 C8 C9 C10 -0.5(4)
N1 C8 C9 C10 177.7(3)
Fe1 C8 C9 C10 -59.2(3)
C12 C8 C9 Fe1 58.6(3)
N1 C8 C9 Fe1 -123.1(4)
C11 Fe1 C9 C10 37.5(2)
C12 Fe1 C9 C10 81.5(2)
C17 Fe1 C9 C10 156.4(4)
C16 Fe1 C9 C10 -34.1(6)
C8 Fe1 C9 C10 118.9(3)
C13 Fe1 C9 C10 -162.7(2)
C14 Fe1 C9 C10 -119.0(2)
C15 Fe1 C9 C10 -75.4(3)
C11 Fe1 C9 C8 -81.3(2)
C12 Fe1 C9 C8 -37.3(2)
C17 Fe1 C9 C8 37.5(5)
C16 Fe1 C9 C8 -153.0(4)
C13 Fe1 C9 C8 78.5(3)
C10 Fe1 C9 C8 -118.9(3)
C14 Fe1 C9 C8 122.2(2)
C15 Fe1 C9 C8 165.7(2)
C8 C9 C10 C11 0.3(4)
Fe1 C9 C10 C11 -58.7(3)
C8 C9 C10 Fe1 58.9(2)
C12 Fe1 C10 C11 37.5(2)
C17 Fe1 C10 C11 -38.1(5)
C16 Fe1 C10 C11 -73.5(3)
C8 Fe1 C10 C11 81.6(2)
C13 Fe1 C10 C11 168.0(4)
C14 Fe1 C10 C11 -157.5(2)
C9 Fe1 C10 C11 119.5(3)
C15 Fe1 C10 C11 -116.0(2)
C11 Fe1 C10 C9 -119.5(3)
C12 Fe1 C10 C9 -82.1(2)
C17 Fe1 C10 C9 -157.6(4)
C16 Fe1 C10 C9 166.9(2)
C8 Fe1 C10 C9 -37.9(2)
C13 Fe1 C10 C9 48.5(6)
C14 Fe1 C10 C9 83.0(3)
C15 Fe1 C10 C9 124.5(2)
C9 C10 C11 C12 0.1(4)
Fe1 C10 C11 C12 -59.2(3)
C9 C10 C11 Fe1 59.3(3)
C12 Fe1 C11 C10 -119.9(3)
C17 Fe1 C11 C10 164.2(2)
C16 Fe1 C11 C10 123.0(2)
C8 Fe1 C11 C10 -81.4(2)
C13 Fe1 C11 C10 -169.8(4)
C14 Fe1 C11 C10 57.6(5)
C9 Fe1 C11 C10 -37.5(2)
C15 Fe1 C11 C10 82.6(3)
C17 Fe1 C11 C12 -75.9(3)
C16 Fe1 C11 C12 -117.1(2)
C8 Fe1 C11 C12 38.6(2)
C13 Fe1 C11 C12 -49.9(5)
C10 Fe1 C11 C12 119.9(3)
C14 Fe1 C11 C12 177.5(4)
C9 Fe1 C11 C12 82.5(2)
C15 Fe1 C11 C12 -157.5(2)
C10 C11 C12 C8 -0.4(4)
Fe1 C11 C12 C8 -60.1(2)
C10 C11 C12 Fe1 59.7(3)
C9 C8 C12 C11 0.6(4)
N1 C8 C12 C11 -177.7(3)
Fe1 C8 C12 C11 59.9(2)
C9 C8 C12 Fe1 -59.3(3)
N1 C8 C12 Fe1 122.4(3)
C17 Fe1 C12 C11 120.4(2)
C16 Fe1 C12 C11 78.7(3)
C8 Fe1 C12 C11 -117.9(3)
C13 Fe1 C12 C11 159.8(2)
C10 Fe1 C12 C11 -37.2(2)
C14 Fe1 C12 C11 -177.2(4)
C9 Fe1 C12 C11 -80.8(2)
C15 Fe1 C12 C11 51.0(5)
C11 Fe1 C12 C8 117.9(3)
C17 Fe1 C12 C8 -121.7(2)
C16 Fe1 C12 C8 -163.4(2)
C13 Fe1 C12 C8 -82.4(3)
C10 Fe1 C12 C8 80.7(2)
C14 Fe1 C12 C8 -59.3(5)
C9 Fe1 C12 C8 37.1(2)
C15 Fe1 C12 C8 168.8(3)
C11 Fe1 C13 C17 -35.8(5)
C12 Fe1 C13 C17 -72.3(3)
C16 Fe1 C13 C17 38.3(2)
C8 Fe1 C13 C17 -115.8(2)
C10 Fe1 C13 C17 164.9(4)
C14 Fe1 C13 C17 119.2(3)
C9 Fe1 C13 C17 -158.4(2)
C15 Fe1 C13 C17 82.1(3)
C11 Fe1 C13 C14 -155.0(4)
C12 Fe1 C13 C14 168.6(2)
C17 Fe1 C13 C14 -119.2(3)
C16 Fe1 C13 C14 -80.8(3)
C8 Fe1 C13 C14 125.0(2)
C10 Fe1 C13 C14 45.8(6)
C9 Fe1 C13 C14 82.4(3)
C15 Fe1 C13 C14 -37.1(2)
C17 C13 C14 C15 0.3(4)
Fe1 C13 C14 C15 59.5(3)
C17 C13 C14 Fe1 -59.2(3)
C11 Fe1 C14 C13 154.3(4)
C12 Fe1 C14 C13 -30.7(6)
C17 Fe1 C14 C13 37.6(2)
C16 Fe1 C14 C13 82.1(3)
C8 Fe1 C14 C13 -75.7(3)
C10 Fe1 C14 C13 -163.5(2)
C9 Fe1 C14 C13 -119.5(2)
C15 Fe1 C14 C13 120.1(4)
C11 Fe1 C14 C15 34.2(5)
C12 Fe1 C14 C15 -150.7(4)
C17 Fe1 C14 C15 -82.5(3)
C16 Fe1 C14 C15 -38.0(3)
C8 Fe1 C14 C15 164.3(2)
C13 Fe1 C14 C15 -120.1(4)
C10 Fe1 C14 C15 76.4(3)
C9 Fe1 C14 C15 120.5(3)
C13 C14 C15 C16 -0.4(4)
Fe1 C14 C15 C16 58.7(3)
C13 C14 C15 Fe1 -59.1(3)
C11 Fe1 C15 C14 -166.0(2)
C12 Fe1 C15 C14 157.8(3)
C17 Fe1 C15 C14 80.5(3)
C16 Fe1 C15 C14 118.7(4)
C8 Fe1 C15 C14 -48.1(6)
C13 Fe1 C15 C14 37.1(2)
C10 Fe1 C15 C14 -123.1(3)
C9 Fe1 C15 C14 -81.6(3)
C11 Fe1 C15 C16 75.4(3)
C12 Fe1 C15 C16 39.1(5)
C17 Fe1 C15 C16 -38.2(2)
C8 Fe1 C15 C16 -166.8(5)
C13 Fe1 C15 C16 -81.6(3)
C10 Fe1 C15 C16 118.2(3)
C14 Fe1 C15 C16 -118.7(4)
C9 Fe1 C15 C16 159.7(2)
C14 C15 C16 C17 0.3(4)
Fe1 C15 C16 C17 59.5(3)
C14 C15 C16 Fe1 -59.2(3)
C11 Fe1 C16 C15 -120.8(2)
C12 Fe1 C16 C15 -162.3(2)
C17 Fe1 C16 C15 119.0(4)
C8 Fe1 C16 C15 170.7(3)
C13 Fe1 C16 C15 81.4(3)
C10 Fe1 C16 C15 -80.7(3)
C14 Fe1 C16 C15 37.8(2)
C9 Fe1 C16 C15 -55.3(6)
C11 Fe1 C16 C17 120.2(3)
C12 Fe1 C16 C17 78.8(3)
C8 Fe1 C16 C17 51.7(5)
C13 Fe1 C16 C17 -37.6(2)
C10 Fe1 C16 C17 160.3(2)
C14 Fe1 C16 C17 -81.2(3)
C9 Fe1 C16 C17 -174.2(4)
C15 Fe1 C16 C17 -119.0(4)
C14 C13 C17 C16 -0.1(4)
Fe1 C13 C17 C16 -59.7(3)
C14 C13 C17 Fe1 59.6(3)
C15 C16 C17 C13 -0.2(4)
Fe1 C16 C17 C13 60.2(3)
C15 C16 C17 Fe1 -60.4(3)
C11 Fe1 C17 C13 165.0(2)
C12 Fe1 C17 C13 124.1(2)
C16 Fe1 C17 C13 -118.8(4)
C8 Fe1 C17 C13 83.4(3)
C10 Fe1 C17 C13 -167.3(4)
C14 Fe1 C17 C13 -37.6(2)
C9 Fe1 C17 C13 55.8(5)
C15 Fe1 C17 C13 -81.2(3)
C11 Fe1 C17 C16 -76.2(3)
C12 Fe1 C17 C16 -117.1(3)
C8 Fe1 C17 C16 -157.8(2)
C13 Fe1 C17 C16 118.8(4)
C10 Fe1 C17 C16 -48.5(5)
C14 Fe1 C17 C16 81.2(3)
C9 Fe1 C17 C16 174.6(4)
C15 Fe1 C17 C16 37.6(2)
C1 N2 C18 C19 -132.6(4)
C7 N2 C18 C19 47.3(5)
C1 N2 C18 C22 42.1(5)
C7 N2 C18 C22 -138.0(4)
C1 N2 C18 Fe2 134.2(3)
C7 N2 C18 Fe2 -45.9(5)
C21 Fe2 C18 C19 82.2(2)
C20 Fe2 C18 C19 38.3(2)
C27 Fe2 C18 C19 157.7(4)
C22 Fe2 C18 C19 120.9(3)
C23 Fe2 C18 C19 -161.7(2)
C24 Fe2 C18 C19 -117.9(2)
C26 Fe2 C18 C19 -32.5(6)
C25 Fe2 C18 C19 -74.7(3)
C21 Fe2 C18 C22 -38.7(2)
C20 Fe2 C18 C22 -82.6(2)
C27 Fe2 C18 C22 36.8(5)
C23 Fe2 C18 C22 77.4(3)
C24 Fe2 C18 C22 121.2(2)
C26 Fe2 C18 C22 -153.3(5)
C19 Fe2 C18 C22 -120.9(3)
C25 Fe2 C18 C22 164.4(2)
C21 Fe2 C18 N2 -157.9(4)
C20 Fe2 C18 N2 158.2(4)
C27 Fe2 C18 N2 -82.4(5)
C22 Fe2 C18 N2 -119.2(4)
C23 Fe2 C18 N2 -41.8(4)
C24 Fe2 C18 N2 2.0(4)
C26 Fe2 C18 N2 87.4(6)
C19 Fe2 C18 N2 119.9(4)
C25 Fe2 C18 N2 45.2(4)
C22 C18 C19 C20 -0.9(4)
N2 C18 C19 C20 174.5(3)
Fe2 C18 C19 C20 -59.0(2)
C22 C18 C19 Fe2 58.0(2)
N2 C18 C19 Fe2 -126.6(3)
C21 Fe2 C19 C18 -81.0(2)
C20 Fe2 C19 C18 -118.4(3)
C27 Fe2 C19 C18 -151.5(4)
C22 Fe2 C19 C18 -36.8(2)
C23 Fe2 C19 C18 45.7(5)
C24 Fe2 C19 C18 83.7(3)
C26 Fe2 C19 C18 169.5(2)
C25 Fe2 C19 C18 126.9(2)
C21 Fe2 C19 C20 37.4(2)
C27 Fe2 C19 C20 -33.1(6)
C22 Fe2 C19 C20 81.6(2)
C23 Fe2 C19 C20 164.1(4)
C24 Fe2 C19 C20 -158.0(2)
C26 Fe2 C19 C20 -72.1(3)
C25 Fe2 C19 C20 -114.7(2)
C18 Fe2 C19 C20 118.4(3)
C18 C19 C20 C21 0.3(4)
Fe2 C19 C20 C21 -59.4(2)
C18 C19 C20 Fe2 59.7(2)
C27 Fe2 C20 C21 -72.8(3)
C22 Fe2 C20 C21 37.8(2)
C23 Fe2 C20 C21 -43.6(5)
C24 Fe2 C20 C21 175.1(4)
C26 Fe2 C20 C21 -114.1(2)
C19 Fe2 C20 C21 119.6(3)
C25 Fe2 C20 C21 -155.2(2)
C18 Fe2 C20 C21 81.6(2)
C21 Fe2 C20 C19 -119.6(3)
C27 Fe2 C20 C19 167.6(2)
C22 Fe2 C20 C19 -81.8(2)
C23 Fe2 C20 C19 -163.3(4)
C24 Fe2 C20 C19 55.5(5)
C26 Fe2 C20 C19 126.3(2)
C25 Fe2 C20 C19 85.2(3)
C18 Fe2 C20 C19 -38.0(2)
C19 C20 C21 C22 0.5(4)
Fe2 C20 C21 C22 -59.5(2)
C19 C20 C21 Fe2 60.0(2)
C27 Fe2 C21 C20 123.6(2)
C22 Fe2 C21 C20 -119.5(3)
C23 Fe2 C21 C20 163.2(2)
C24 Fe2 C21 C20 -174.2(4)
C26 Fe2 C21 C20 82.3(2)
C19 Fe2 C21 C20 -37.5(2)
C25 Fe2 C21 C20 54.7(4)
C18 Fe2 C21 C20 -81.2(2)
C20 Fe2 C21 C22 119.5(3)
C27 Fe2 C21 C22 -116.9(2)
C23 Fe2 C21 C22 -77.3(3)
C24 Fe2 C21 C22 -54.7(5)
C26 Fe2 C21 C22 -158.2(2)
C19 Fe2 C21 C22 82.0(2)
C25 Fe2 C21 C22 174.2(3)
C18 Fe2 C21 C22 38.3(2)
C19 C18 C22 C21 1.3(4)
N2 C18 C22 C21 -174.2(3)
Fe2 C18 C22 C21 59.7(2)
C19 C18 C22 Fe2 -58.4(2)
N2 C18 C22 Fe2 126.2(3)
C20 C21 C22 C18 -1.1(4)
Fe2 C21 C22 C18 -60.5(2)
C20 C21 C22 Fe2 59.4(2)
C21 Fe2 C22 C18 117.9(3)
C20 Fe2 C22 C18 80.5(2)
C27 Fe2 C22 C18 -163.4(2)
C23 Fe2 C22 C18 -120.8(2)
C24 Fe2 C22 C18 -81.0(3)
C26 Fe2 C22 C18 164.2(3)
C19 Fe2 C22 C18 36.6(2)
C25 Fe2 C22 C18 -52.5(6)
C20 Fe2 C22 C21 -37.4(2)
C27 Fe2 C22 C21 78.7(3)
C23 Fe2 C22 C21 121.3(2)
C24 Fe2 C22 C21 161.1(2)
C26 Fe2 C22 C21 46.4(4)
C19 Fe2 C22 C21 -81.2(2)
C25 Fe2 C22 C21 -170.3(5)
C18 Fe2 C22 C21 -117.9(3)
C21 Fe2 C24 C23 -30.0(6)
C20 Fe2 C24 C23 160.1(4)
C27 Fe2 C24 C23 37.8(2)
C22 Fe2 C24 C23 -71.7(3)
C26 Fe2 C24 C23 81.8(3)
C19 Fe2 C24 C23 -159.4(2)
C25 Fe2 C24 C23 119.4(3)
C18 Fe2 C24 C23 -115.5(2)
C21 Fe2 C24 C25 -149.4(4)
C20 Fe2 C24 C25 40.7(5)
C27 Fe2 C24 C25 -81.6(2)
C22 Fe2 C24 C25 168.9(2)
C23 Fe2 C24 C25 -119.4(3)
C26 Fe2 C24 C25 -37.6(2)
C19 Fe2 C24 C25 81.2(3)
C18 Fe2 C24 C25 125.1(2)
C23 C24 C25 C26 0.1(4)
Fe2 C24 C25 C26 59.5(2)
C23 C24 C25 Fe2 -59.4(3)
C21 Fe2 C25 C26 39.4(5)
C20 Fe2 C25 C26 77.7(3)
C27 Fe2 C25 C26 -37.7(2)
C22 Fe2 C25 C26 -155.1(5)
C23 Fe2 C25 C26 -81.6(3)
C24 Fe2 C25 C26 -118.9(3)
C19 Fe2 C25 C26 121.6(2)
C18 Fe2 C25 C26 163.3(2)
C21 Fe2 C25 C24 158.3(3)
C20 Fe2 C25 C24 -163.3(2)
C27 Fe2 C25 C24 81.3(2)
C22 Fe2 C25 C24 -36.2(7)
C23 Fe2 C25 C24 37.3(2)
C26 Fe2 C25 C24 118.9(3)
C19 Fe2 C25 C24 -119.5(2)
C18 Fe2 C25 C24 -77.7(3)
C24 C25 C26 C27 -0.4(4)
Fe2 C25 C26 C27 58.9(3)
C24 C25 C26 Fe2 -59.3(2)
C21 Fe2 C26 C25 -161.6(2)
C20 Fe2 C26 C25 -119.5(2)
C27 Fe2 C26 C25 119.5(3)
C22 Fe2 C26 C25 165.9(3)
C23 Fe2 C26 C25 81.4(3)
C24 Fe2 C26 C25 37.9(2)
C19 Fe2 C26 C25 -79.3(3)
C18 Fe2 C26 C25 -54.0(6)
C21 Fe2 C26 C27 78.9(3)
C20 Fe2 C26 C27 121.0(3)
C22 Fe2 C26 C27 46.4(5)
C23 Fe2 C26 C27 -38.1(2)
C24 Fe2 C26 C27 -81.6(3)
C19 Fe2 C26 C27 161.2(2)
C25 Fe2 C26 C27 -119.5(3)
C18 Fe2 C26 C27 -173.5(5)
C25 C26 C27 C23 0.5(4)
Fe2 C26 C27 C23 60.0(3)
C25 C26 C27 Fe2 -59.4(2)
C21 Fe2 C27 C23 125.0(3)
C20 Fe2 C27 C23 164.8(2)
C22 Fe2 C27 C23 83.4(3)
C24 Fe2 C27 C23 -37.3(2)
C26 Fe2 C27 C23 -118.5(4)
C19 Fe2 C27 C23 -170.3(4)
C25 Fe2 C27 C23 -81.2(3)
C18 Fe2 C27 C23 57.2(5)
C21 Fe2 C27 C26 -116.5(2)
C20 Fe2 C27 C26 -76.7(3)
C22 Fe2 C27 C26 -158.1(2)
C23 Fe2 C27 C26 118.5(4)
C24 Fe2 C27 C26 81.2(3)
C19 Fe2 C27 C26 -51.8(6)
C25 Fe2 C27 C26 37.3(2)
C18 Fe2 C27 C26 175.7(3)
C25 C24 C23 C27 0.2(4)
Fe2 C24 C23 C27 -59.3(3)
C25 C24 C23 Fe2 59.5(2)
C26 C27 C23 C24 -0.5(4)
Fe2 C27 C23 C24 59.7(3)
C26 C27 C23 Fe2 -60.1(3)
C21 Fe2 C23 C24 169.0(2)
C20 Fe2 C23 C24 -158.6(4)
C27 Fe2 C23 C24 -119.3(4)
C22 Fe2 C23 C24 127.0(2)
C26 Fe2 C23 C24 -81.2(3)
C19 Fe2 C23 C24 52.0(5)
C25 Fe2 C23 C24 -37.7(2)
C18 Fe2 C23 C24 85.4(3)
C21 Fe2 C23 C27 -71.6(3)
C20 Fe2 C23 C27 -39.2(6)
C22 Fe2 C23 C27 -113.6(3)
C24 Fe2 C23 C27 119.3(4)
C26 Fe2 C23 C27 38.1(2)
C19 Fe2 C23 C27 171.3(4)
C25 Fe2 C23 C27 81.7(3)
C18 Fe2 C23 C27 -155.2(2)
